data_7034915
loop_
_publ_author_name
'Matz, Dallas L.'
'Jones, Donald G.'
'Roewe, Kimberly D.'
'Gorbet, Michael-Joseph'
'Zhang, Zhan'
'Chen, Zhuqi'
'Prior, Timothy J.'
'Archibald, Stephen J.'
'Yin, Guochuan'
'Hubin, Timothy J.'

_publ_section_title
;
 Synthesis, structural studies, kinetic stability, and oxidation catalysis
 of the late first row transition metal complexes of
 4,10-dimethyl-1,4,7,10-tetraazabicyclo[6.5.2]pentadecane.
;
_journal_issue 27
_journal_name_full 'Dalton transactions (Cambridge, England : 2003)'
_journal_page_first 12210
_journal_page_last 12224
_journal_paper_doi 10.1039/c5dt00742a
_journal_volume 44
_journal_year 2015
_chemical_formula_moiety
;
C13 H28 Cl Cu N4, Cl, 2(H2 O)
;
_chemical_formula_sum 'C13 H32 Cl2 Cu N4 O2'
_chemical_formula_weight 410.86
_space_group_crystal_system monoclinic
_space_group_IT_number 14
_space_group_name_Hall '-P 2yn'
_space_group_name_H-M_alt 'P 1 21/n 1'
_symmetry_space_group_name_Hall '-P 2yn'
_symmetry_space_group_name_H-M 'P 1 21/n 1'
_atom_sites_solution_hydrogens mixed
_audit_creation_method SHELXL-2014/6
_audit_update_record
;
2015-02-17 deposited with the CCDC.
2015-04-15 downloaded from the CCDC.
;
_cell_angle_alpha 90
_cell_angle_beta 106.512(6)
_cell_angle_gamma 90
_cell_formula_units_Z 4
_cell_length_a 7.2751(5)
_cell_length_b 27.652(2)
_cell_length_c 9.5242(7)
_cell_measurement_reflns_used 8679
_cell_measurement_temperature 150(2)
_cell_measurement_theta_max 26.1
_cell_measurement_theta_min 1.95
_cell_volume 1837.0(2)
_computing_cell_refinement 'Stoe X-AREA'
_computing_data_collection 'Stoe X-AREA'
_computing_data_reduction 'Stoe X-AREA'
_computing_structure_refinement 'SHELXL-2014/6 (Sheldrick, 2014)'
_computing_structure_solution SHELXT
_diffrn_ambient_temperature 150(2)
_diffrn_detector_area_resol_mean 6.67
_diffrn_measured_fraction_theta_full 0.999
_diffrn_measured_fraction_theta_max 0.993
_diffrn_measurement_device_type 'Stoe IPDS2'
_diffrn_measurement_method \w-scans
_diffrn_radiation_type MoK\a
_diffrn_radiation_wavelength 0.71073
_diffrn_reflns_av_R_equivalents 0.1017
_diffrn_reflns_av_unetI/netI 0.0780
_diffrn_reflns_laue_measured_fraction_full 0.999
_diffrn_reflns_laue_measured_fraction_max 0.993
_diffrn_reflns_limit_h_max 8
_diffrn_reflns_limit_h_min -8
_diffrn_reflns_limit_k_max 33
_diffrn_reflns_limit_k_min -33
_diffrn_reflns_limit_l_max 11
_diffrn_reflns_limit_l_min -11
_diffrn_reflns_number 10561
_diffrn_reflns_point_group_measured_fraction_full 0.999
_diffrn_reflns_point_group_measured_fraction_max 0.993
_diffrn_reflns_theta_full 25.242
_diffrn_reflns_theta_max 25.646
_diffrn_reflns_theta_min 1.473
_diffrn_source 'Fine-focus sealed tube'
_exptl_absorpt_coefficient_mu 1.491
_exptl_absorpt_correction_T_max 0.9236
_exptl_absorpt_correction_T_min 0.6635
_exptl_absorpt_correction_type analytical
_exptl_absorpt_process_details
;
A face-indexed absorption correction was applied
within the Stoe X-AREA suite.
;
_exptl_crystal_colour blue
_exptl_crystal_density_diffrn 1.486
_exptl_crystal_description needle
_exptl_crystal_F_000 868
_exptl_crystal_size_max 0.350
_exptl_crystal_size_mid 0.250
_exptl_crystal_size_min 0.050
_refine_diff_density_max 1.046
_refine_diff_density_min -1.232
_refine_diff_density_rms 0.126
_refine_ls_extinction_method none
_refine_ls_goodness_of_fit_ref 0.980
_refine_ls_hydrogen_treatment mixed
_refine_ls_matrix_type full
_refine_ls_number_parameters 197
_refine_ls_number_reflns 3461
_refine_ls_number_restraints 21
_refine_ls_restrained_S_all 1.026
_refine_ls_R_factor_all 0.0791
_refine_ls_R_factor_gt 0.0629
_refine_ls_shift/su_max 0.000
_refine_ls_shift/su_mean 0.000
_refine_ls_structure_factor_coef Fsqd
_refine_ls_weighting_details 'w=1/[\s^2^(Fo^2^)+(0.1146P)^2^] where P=(Fo^2^+2Fc^2^)/3'
_refine_ls_weighting_scheme calc
_refine_ls_wR_factor_gt 0.1617
_refine_ls_wR_factor_ref 0.1701
_reflns_Friedel_coverage 0.000
_reflns_number_gt 2570
_reflns_number_total 3461
_reflns_threshold_expression 'I > 2\s(I)'
_cod_data_source_file c5dt00742a2.cif
_cod_data_source_block DGJ033
_cod_depositor_comments
;
The following automatic conversions were performed:

'_exptl_absorpt_correction_type' value 'Analytical' changed to
'analytical' according to
/usr/data/users/saulius/crontab/automatic-downloads/rss-feeds/RSC/lib/dictionaries/cif_core.dic
dictionary named 'cif_core.dic' version 2.4.2 from 2011-04-26.

Automatic conversion script
Id: cif_fix_values 3271 2015-04-21 07:52:19Z andrius 

 Adding full bibliography for 7034911--7034917.cif.
;
_cod_database_code 7034915
_shelx_space_group_comment
;
The symmetry employed for this shelxl refinement is uniquely defined
by the following loop, which should always be used as a source of
symmetry information in preference to the above space-group names.
They are only intended as comments.
;
_shelx_estimated_absorpt_t_min 0.623
_shelx_estimated_absorpt_t_max 0.929
_shelxl_version_number 2014/6

loop_
_space_group_symop_operation_xyz
'x, y, z'
'-x+1/2, y+1/2, -z+1/2'
'-x, -y, -z'
'x-1/2, -y-1/2, z-1/2'

loop_
_atom_site_label
_atom_site_type_symbol
_atom_site_fract_x
_atom_site_fract_y
_atom_site_fract_z
_atom_site_U_iso_or_equiv
_atom_site_adp_type
_atom_site_occupancy
_atom_site_site_symmetry_order
_atom_site_calc_flag
_atom_site_refinement_flags_posn
_atom_site_refinement_flags_adp
_atom_site_refinement_flags_occupancy
_atom_site_disorder_assembly
_atom_site_disorder_group
Cu1 Cu 0.20036(8) 0.34920(2) 0.64969(5) 0.0288(2) Uani 1 1 d . . . . .
Cl1 Cl 0.09940(19) 0.27415(4) 0.68766(13) 0.0431(3) Uani 1 1 d . . . . .
N1 N 0.2356(6) 0.42096(14) 0.6120(4) 0.0342(8) Uani 1 1 d . . . . .
C1 C 0.1024(7) 0.42970(16) 0.4630(5) 0.0351(10) Uani 1 1 d D . . . .
H1A H 0.1263 0.4620 0.4268 0.042 Uiso 1 1 calc R U . . .
H1B H -0.0323 0.4284 0.4662 0.042 Uiso 1 1 calc R U . . .
C2 C 0.1390(8) 0.39071(16) 0.3635(5) 0.0408(12) Uani 1 1 d D . . . .
H2A H 0.0450 0.3936 0.2657 0.049 Uiso 1 1 calc R U . . .
H2B H 0.2691 0.3947 0.3517 0.049 Uiso 1 1 calc R U . . .
N2 N 0.1222(6) 0.34203(13) 0.4265(4) 0.0324(8) Uani 1 1 d . . . . .
C3 C -0.0769(8) 0.3246(2) 0.3641(5) 0.0509(14) Uani 1 1 d . . . . .
H3A H -0.1023 0.3198 0.2584 0.076 Uiso 1 1 calc R U . . .
H3B H -0.1667 0.3485 0.3825 0.076 Uiso 1 1 calc R U . . .
H3C H -0.0934 0.2938 0.4103 0.076 Uiso 1 1 calc R U . . .
C4 C 0.2552(9) 0.30627(19) 0.3917(6) 0.0520(14) Uani 1 1 d D . . . .
H4A H 0.2388 0.3051 0.2850 0.062 Uiso 1 1 calc R U . A 1
H4B H 0.2324 0.2736 0.4257 0.062 Uiso 1 1 calc R U . A 1
C5A C 0.4702(14) 0.3256(4) 0.4797(11) 0.0443(9) Uiso 0.5 1 d D U P B 1
H5A1 H 0.5611 0.2986 0.4837 0.053 Uiso 0.5 1 calc R U P B 1
H5A2 H 0.5047 0.3516 0.4204 0.053 Uiso 0.5 1 calc R U P B 1
C7 C 0.6005(14) 0.3128(4) 0.7529(10) 0.0393(15) Uani 0.5 1 d . . P B 1
H7A H 0.7323 0.3073 0.7465 0.047 Uiso 0.5 1 calc R U P B 1
H7B H 0.5323 0.2814 0.7370 0.047 Uiso 0.5 1 calc R U P B 1
C8A C 0.6094(16) 0.3325(4) 0.9100(12) 0.0409(13) Uiso 0.5 1 d . U P B 1
H8A1 H 0.6976 0.3114 0.9828 0.049 Uiso 0.5 1 calc R U P B 1
H8A2 H 0.6680 0.3651 0.9198 0.049 Uiso 0.5 1 calc R U P B 1
C9A C 0.4278(16) 0.3361(4) 0.9511(11) 0.0409(13) Uiso 0.5 1 d . U P B 1
H9A1 H 0.4617 0.3459 1.0553 0.049 Uiso 0.5 1 calc R U P B 1
H9A2 H 0.3728 0.3032 0.9449 0.049 Uiso 0.5 1 calc R U P B 1
C10A C 0.104(2) 0.3656(5) 0.9257(14) 0.053(2) Uiso 0.5 1 d . U P B 1
H10A H 0.0394 0.3345 0.8963 0.080 Uiso 0.5 1 calc R U P B 1
H10B H 0.0143 0.3920 0.8863 0.080 Uiso 0.5 1 calc R U P B 1
H10C H 0.1463 0.3677 1.0328 0.080 Uiso 0.5 1 calc R U P B 1
C11A C 0.3283(16) 0.4224(4) 0.8696(12) 0.0443(9) Uiso 0.5 1 d D U P B 1
H11A H 0.4648 0.4250 0.8717 0.053 Uiso 0.5 1 calc R U P B 1
H11B H 0.3120 0.4385 0.9582 0.053 Uiso 0.5 1 calc R U P B 1
C12A C 0.2018(17) 0.4473(5) 0.7320(14) 0.0443(9) Uiso 0.5 1 d D U P B 1
H12A H 0.0650 0.4455 0.7294 0.053 Uiso 0.5 1 calc R U P B 1
H12B H 0.2385 0.4816 0.7289 0.053 Uiso 0.5 1 calc R U P B 1
N3A N 0.5050(14) 0.3457(3) 0.6427(9) 0.0348(13) Uiso 0.5 1 d . U P B 1
C13A C 0.4384(19) 0.4333(5) 0.5917(12) 0.0443(9) Uiso 0.5 1 d . U P B 1
H13A H 0.4261 0.4382 0.4865 0.053 Uiso 0.5 1 calc R U P B 1
H13B H 0.4868 0.4638 0.6439 0.053 Uiso 0.5 1 calc R U P B 1
C5B C 0.4597(13) 0.3081(4) 0.4323(11) 0.0409(13) Uiso 0.5 1 d D U P B 2
H5B1 H 0.4997 0.3389 0.3965 0.049 Uiso 0.5 1 calc R U P B 2
H5B2 H 0.5074 0.2813 0.3833 0.049 Uiso 0.5 1 calc R U P B 2
C6 C 0.5518(14) 0.3045(3) 0.5957(10) 0.0393(15) Uani 0.5 1 d . . P B 2
H6A H 0.5158 0.2730 0.6296 0.047 Uiso 0.5 1 calc R U P B 2
H6B H 0.6927 0.3045 0.6138 0.047 Uiso 0.5 1 calc R U P B 2
C8B C 0.5668(17) 0.3275(4) 0.8371(13) 0.0443(9) Uiso 0.5 1 d D U P B 2
H8B1 H 0.7077 0.3315 0.8730 0.053 Uiso 0.5 1 calc R U P B 2
H8B2 H 0.5376 0.2927 0.8411 0.053 Uiso 0.5 1 calc R U P B 2
C9B C 0.4752(17) 0.3549(4) 0.9358(11) 0.0443(9) Uiso 0.5 1 d D U P B 2
H9B1 H 0.4817 0.3346 1.0229 0.053 Uiso 0.5 1 calc R U P B 2
H9B2 H 0.5515 0.3844 0.9703 0.053 Uiso 0.5 1 calc R U P B 2
C10B C 0.153(2) 0.3489(5) 0.9542(14) 0.053(2) Uiso 0.5 1 d . U P B 2
H10D H 0.1915 0.3627 1.0530 0.080 Uiso 0.5 1 calc R U P B 2
H10E H 0.1695 0.3137 0.9602 0.080 Uiso 0.5 1 calc R U P B 2
H10F H 0.0176 0.3565 0.9071 0.080 Uiso 0.5 1 calc R U P B 2
C11B C 0.2621(17) 0.4229(4) 0.8781(12) 0.0443(9) Uiso 0.5 1 d D U P B 2
H11C H 0.3936 0.4362 0.9120 0.053 Uiso 0.5 1 calc R U P B 2
H11D H 0.1931 0.4320 0.9500 0.053 Uiso 0.5 1 calc R U P B 2
C12B C 0.1584(18) 0.4437(6) 0.7278(14) 0.0443(9) Uiso 0.5 1 d D U P B 2
H12C H 0.0192 0.4373 0.7053 0.053 Uiso 0.5 1 calc R U P B 2
H12D H 0.1774 0.4792 0.7284 0.053 Uiso 0.5 1 calc R U P B 2
N3B N 0.5010(14) 0.3438(3) 0.6879(9) 0.0348(13) Uiso 0.5 1 d . U P B 2
C13B C 0.4340(19) 0.4332(5) 0.6344(12) 0.0443(9) Uiso 0.5 1 d . U P B 2
H13C H 0.4742 0.4536 0.7234 0.053 Uiso 0.5 1 calc R U P B 2
H13D H 0.4422 0.4536 0.5510 0.053 Uiso 0.5 1 calc R U P B 2
N4 N 0.2707(6) 0.36936(15) 0.8682(4) 0.0359(9) Uani 1 1 d . . . . .
C14 C 0.5795(8) 0.39293(19) 0.6509(7) 0.0487(13) Uani 1 1 d . . . . .
H14A H 0.6779 0.3935 0.5974 0.058 Uiso 1 1 calc R U . B 1
H14B H 0.6453 0.4001 0.7549 0.058 Uiso 1 1 calc R U . B 1
Cl2 Cl 0.58178(18) 0.43304(4) 0.26422(13) 0.0422(3) Uani 1 1 d . . . . .
O1W O 0.1946(5) 0.49242(15) 0.1825(4) 0.0464(9) Uani 1 1 d D . . . .
O2W O -0.1575(5) 0.44653(13) 0.0524(4) 0.0427(8) Uani 1 1 d D . . . .
H1D H 0.202(8) 0.5110(19) 0.116(5) 0.064 Uiso 1 1 d D U . . .
H1C H 0.297(5) 0.4771(19) 0.214(6) 0.064 Uiso 1 1 d D U . . .
H2C H -0.057(5) 0.457(2) 0.109(5) 0.064 Uiso 1 1 d D U . . .
H2D H -0.247(5) 0.444(2) 0.087(5) 0.064 Uiso 1 1 d D U . . .

loop_
_atom_site_aniso_label
_atom_site_aniso_U_11
_atom_site_aniso_U_22
_atom_site_aniso_U_33
_atom_site_aniso_U_23
_atom_site_aniso_U_13
_atom_site_aniso_U_12
Cu1 0.0275(3) 0.0294(3) 0.0270(3) 0.00003(19) 0.0034(2) 0.0008(2)
Cl1 0.0438(7) 0.0339(6) 0.0488(7) 0.0062(5) 0.0088(5) -0.0037(5)
N1 0.032(2) 0.0335(19) 0.0330(18) -0.0031(15) 0.0025(16) 0.0057(16)
C1 0.037(3) 0.033(2) 0.031(2) 0.0026(18) 0.0014(19) 0.0022(19)
C2 0.054(3) 0.035(2) 0.032(2) 0.0041(19) 0.009(2) 0.004(2)
N2 0.033(2) 0.0329(19) 0.0280(18) -0.0020(14) 0.0037(16) -0.0003(16)
C3 0.040(3) 0.069(4) 0.033(2) -0.002(2) -0.007(2) -0.016(3)
C4 0.075(4) 0.038(3) 0.052(3) 0.005(2) 0.032(3) 0.016(3)
C7 0.031(4) 0.039(3) 0.044(4) 0.000(3) 0.004(3) 0.009(3)
C6 0.031(4) 0.039(3) 0.044(4) 0.000(3) 0.004(3) 0.009(3)
N4 0.037(2) 0.042(2) 0.0285(18) 0.0008(15) 0.0094(17) 0.0045(17)
C14 0.040(3) 0.044(3) 0.063(3) 0.000(2) 0.017(3) -0.002(2)
Cl2 0.0356(7) 0.0486(7) 0.0412(6) 0.0060(5) 0.0088(5) 0.0012(5)
O1W 0.040(2) 0.059(2) 0.0356(17) 0.0073(16) 0.0046(16) 0.0088(17)
O2W 0.041(2) 0.0460(19) 0.0418(19) -0.0012(15) 0.0135(16) -0.0035(17)

loop_
_atom_type_symbol
_atom_type_description
_atom_type_scat_dispersion_real
_atom_type_scat_dispersion_imag
_atom_type_scat_source
Cu Cu 0.3201 1.2651 'International Tables Vol C Tables 4.2.6.8 and 6.1.1.4'
C C 0.0033 0.0016 'International Tables Vol C Tables 4.2.6.8 and 6.1.1.4'
H H 0.0000 0.0000 'International Tables Vol C Tables 4.2.6.8 and 6.1.1.4'
N N 0.0061 0.0033 'International Tables Vol C Tables 4.2.6.8 and 6.1.1.4'
Cl Cl 0.1484 0.1585 'International Tables Vol C Tables 4.2.6.8 and 6.1.1.4'
O O 0.0106 0.0060 'International Tables Vol C Tables 4.2.6.8 and 6.1.1.4'

loop_
_geom_angle_atom_site_label_1
_geom_angle_atom_site_label_2
_geom_angle_atom_site_label_3
_geom_angle
N1 Cu1 N2 85.60(14)
N1 Cu1 N4 84.72(16)
N2 Cu1 N4 169.88(15)
N1 Cu1 N3B 85.6(3)
N2 Cu1 N3B 98.0(3)
N4 Cu1 N3B 84.2(3)
N1 Cu1 N3A 82.1(3)
N2 Cu1 N3A 87.1(2)
N4 Cu1 N3A 94.4(2)
N1 Cu1 Cl1 168.40(12)
N2 Cu1 Cl1 94.01(11)
N4 Cu1 Cl1 94.87(12)
N3B Cu1 Cl1 105.9(2)
N3A Cu1 Cl1 109.5(2)
C12A N1 C1 117.6(6)
C13B N1 C1 117.2(5)
C13B N1 C12B 111.1(7)
C1 N1 C12B 110.5(5)
C12A N1 C13A 111.4(7)
C1 N1 C13A 103.1(5)
C12A N1 Cu1 107.1(6)
C13B N1 Cu1 111.9(5)
C1 N1 Cu1 104.1(3)
C12B N1 Cu1 100.6(6)
C13A N1 Cu1 113.6(5)
N1 C1 C2 107.4(4)
N1 C1 H1A 110.2
C2 C1 H1A 110.2
N1 C1 H1B 110.2
C2 C1 H1B 110.2
H1A C1 H1B 108.5
N2 C2 C1 110.0(4)
N2 C2 H2A 109.7
C1 C2 H2A 109.7
N2 C2 H2B 109.7
C1 C2 H2B 109.7
H2A C2 H2B 108.2
C3 N2 C4 108.5(4)
C3 N2 C2 108.4(4)
C4 N2 C2 112.2(4)
C3 N2 Cu1 113.5(3)
C4 N2 Cu1 106.8(3)
C2 N2 Cu1 107.4(3)
N2 C3 H3A 109.5
N2 C3 H3B 109.5
H3A C3 H3B 109.5
N2 C3 H3C 109.5
H3A C3 H3C 109.5
H3B C3 H3C 109.5
C5B C4 N2 127.6(6)
N2 C4 C5A 104.9(5)
N2 C4 H4A 110.8
C5A C4 H4A 110.8
N2 C4 H4B 110.8
C5A C4 H4B 110.8
H4A C4 H4B 108.9
N3A C5A C4 118.3(8)
N3A C5A H5A1 107.7
C4 C5A H5A1 107.7
N3A C5A H5A2 107.7
C4 C5A H5A2 107.7
H5A1 C5A H5A2 107.1
N3A C7 C8A 111.1(8)
N3A C7 H7A 109.4
C8A C7 H7A 109.4
N3A C7 H7B 109.4
C8A C7 H7B 109.4
H7A C7 H7B 108.0
C9A C8A C7 118.3(9)
C9A C8A H8A1 107.7
C7 C8A H8A1 107.7
C9A C8A H8A2 107.7
C7 C8A H8A2 107.7
H8A1 C8A H8A2 107.1
C8A C9A N4 120.3(8)
C8A C9A H9A1 107.3
N4 C9A H9A1 107.3
C8A C9A H9A2 107.3
N4 C9A H9A2 107.3
H9A1 C9A H9A2 106.9
N4 C10A H10A 109.5
N4 C10A H10B 109.5
H10A C10A H10B 109.5
N4 C10A H10C 109.5
H10A C10A H10C 109.5
H10B C10A H10C 109.5
N4 C11A C12A 109.1(9)
N4 C11A H11A 109.9
C12A C11A H11A 109.9
N4 C11A H11B 109.9
C12A C11A H11B 109.9
H11A C11A H11B 108.3
N1 C12A C11A 104.9(10)
N1 C12A H12A 110.8
C11A C12A H12A 110.8
N1 C12A H12B 110.8
C11A C12A H12B 110.8
H12A C12A H12B 108.8
C14 N3A C7 117.2(8)
C14 N3A C5A 109.2(7)
C7 N3A C5A 113.9(8)
C14 N3A Cu1 109.1(6)
C7 N3A Cu1 106.7(6)
C5A N3A Cu1 99.1(6)
C14 C13A N1 110.7(8)
C14 C13A H13A 109.5
N1 C13A H13A 109.5
C14 C13A H13B 109.5
N1 C13A H13B 109.5
H13A C13A H13B 108.1
C4 C5B C6 113.5(8)
C4 C5B H5B1 108.9
C6 C5B H5B1 108.9
C4 C5B H5B2 108.9
C6 C5B H5B2 108.9
H5B1 C5B H5B2 107.7
N3B C6 C5B 116.2(8)
N3B C6 H6A 108.2
C5B C6 H6A 108.2
N3B C6 H6B 108.2
C5B C6 H6B 108.2
H6A C6 H6B 107.4
N3B C8B C9B 112.3(9)
N3B C8B H8B1 109.1
C9B C8B H8B1 109.1
N3B C8B H8B2 109.1
C9B C8B H8B2 109.1
H8B1 C8B H8B2 107.9
N4 C9B C8B 115.4(8)
N4 C9B H9B1 108.4
C8B C9B H9B1 108.4
N4 C9B H9B2 108.4
C8B C9B H9B2 108.4
H9B1 C9B H9B2 107.5
N4 C10B H10D 109.5
N4 C10B H10E 109.5
H10D C10B H10E 109.5
N4 C10B H10F 109.5
H10D C10B H10F 109.5
H10E C10B H10F 109.5
N4 C11B C12B 109.6(9)
N4 C11B H11C 109.8
C12B C11B H11C 109.8
N4 C11B H11D 109.8
C12B C11B H11D 109.8
H11C C11B H11D 108.2
N1 C12B C11B 109.8(10)
N1 C12B H12C 109.7
C11B C12B H12C 109.7
N1 C12B H12D 109.7
C11B C12B H12D 109.7
H12C C12B H12D 108.2
C8B N3B C6 106.5(8)
C8B N3B C14 117.2(8)
C6 N3B C14 109.4(7)
C8B N3B Cu1 103.3(7)
C6 N3B Cu1 111.3(6)
C14 N3B Cu1 109.1(5)
N1 C13B C14 119.0(9)
N1 C13B H13C 107.6
C14 C13B H13C 107.6
N1 C13B H13D 107.6
C14 C13B H13D 107.6
H13C C13B H13D 107.0
C10B N4 C11B 108.0(7)
C10B N4 C9B 109.0(7)
C11B N4 C9B 107.1(7)
C10A N4 C9A 110.3(7)
C10A N4 C11A 108.6(7)
C9A N4 C11A 114.7(7)
C10B N4 Cu1 116.3(6)
C10A N4 Cu1 111.1(6)
C11B N4 Cu1 109.2(5)
C9B N4 Cu1 106.9(4)
C9A N4 Cu1 107.3(4)
C11A N4 Cu1 104.9(4)
N3A C14 C13A 117.0(7)
C13B C14 N3B 112.1(7)
N3A C14 H14A 108.0
C13A C14 H14A 108.0
N3A C14 H14B 108.0
C13A C14 H14B 108.0
H14A C14 H14B 107.3
H1D O1W H1C 110(3)
H2C O2W H2D 115(3)

loop_
_geom_bond_atom_site_label_1
_geom_bond_atom_site_label_2
_geom_bond_distance
Cu1 N1 2.046(4)
Cu1 N2 2.048(3)
Cu1 N4 2.073(4)
Cu1 N3B 2.118(10)
Cu1 N3A 2.238(10)
Cu1 Cl1 2.2645(12)
N1 C12A 1.434(16)
N1 C13B 1.437(14)
N1 C1 1.493(5)
N1 C12B 1.511(15)
N1 C13A 1.578(14)
C1 C2 1.508(6)
C1 H1A 0.9900
C1 H1B 0.9900
C2 N2 1.493(6)
C2 H2A 0.9900
C2 H2B 0.9900
N2 C3 1.482(6)
N2 C4 1.485(6)
C3 H3A 0.9800
C3 H3B 0.9800
C3 H3C 0.9800
C4 C5B 1.428(10)
C4 C5A 1.640(10)
C4 H4A 0.9900
C4 H4B 0.9900
C5A N3A 1.600(13)
C5A H5A1 0.9900
C5A H5A2 0.9900
C7 N3A 1.414(12)
C7 C8A 1.576(14)
C7 H7A 0.9900
C7 H7B 0.9900
C8A C9A 1.484(15)
C8A H8A1 0.9900
C8A H8A2 0.9900
C9A N4 1.503(11)
C9A H9A1 0.9900
C9A H9A2 0.9900
C10A N4 1.471(14)
C10A H10A 0.9800
C10A H10B 0.9800
C10A H10C 0.9800
C11A N4 1.525(12)
C11A C12A 1.533(11)
C11A H11A 0.9900
C11A H11B 0.9900
C12A H12A 0.9900
C12A H12B 0.9900
N3A C14 1.407(10)
C13A C14 1.513(14)
C13A H13A 0.9900
C13A H13B 0.9900
C5B C6 1.513(14)
C5B H5B1 0.9900
C5B H5B2 0.9900
C6 N3B 1.506(12)
C6 H6A 0.9900
C6 H6B 0.9900
C8B N3B 1.436(14)
C8B C9B 1.502(11)
C8B H8B1 0.9900
C8B H8B2 0.9900
C9B N4 1.498(12)
C9B H9B1 0.9900
C9B H9B2 0.9900
C10B N4 1.459(13)
C10B H10D 0.9800
C10B H10E 0.9800
C10B H10F 0.9800
C11B N4 1.485(12)
C11B C12B 1.529(11)
C11B H11C 0.9900
C11B H11D 0.9900
C12B H12C 0.9900
C12B H12D 0.9900
N3B C14 1.553(10)
C13B C14 1.514(14)
C13B H13C 0.9900
C13B H13D 0.9900
C14 H14A 0.9900
C14 H14B 0.9900
O1W H1D 0.832(19)
O1W H1C 0.834(19)
O2W H2C 0.825(19)
O2W H2D 0.815(19)
